data_1100559
loop_
_publ_author_name
'Demay, St\'ephane'
'Harms, Klaus'
'Knochel, Paul'

_publ_section_title
;
 Stereoselective preparation of phosphine oxides via a 2,3-sigmatropic
 shift of allylic diphenylphosphinites
;
_journal_coden_ASTM TELEAY
_journal_issue 27
_journal_name_full 'Tetrahedron Letters'
_journal_page_first 4981
_journal_page_last 4984
_journal_paper_doi 10.1016/s0040-4039(99)00952-1
_journal_volume 40
_journal_year 1999
_chemical_formula_sum 'C31 H32 O3 P2'
_space_group_IT_number 15
_symmetry_cell_setting monoclinic
_symmetry_space_group_name_Hall '-C 2yc'
_symmetry_space_group_name_H-M 'C 1 2/c 1'
_cell_angle_alpha 90
_cell_angle_beta 109.639(7)
_cell_angle_gamma 90
_cell_formula_units_Z 8
_cell_length_a 14.2265(10)
_cell_length_b 22.3013(9)
_cell_length_c 17.9123(17)
_cod_original_sg_symbol_H-M 'C 2/c'
_cod_database_code 1100559

loop_
_symmetry_equiv_pos_site_id
_symmetry_equiv_pos_as_xyz
1 x,y,z
2 1/2+x,1/2+y,z
3 x,-y,1/2+z
4 1/2+x,1/2-y,1/2+z
5 -x,-y,-z
6 -1/2-x,-1/2-y,-z
7 -x,y,-1/2-z
8 -1/2-x,-1/2+y,-1/2-z

loop_
_atom_site_label
_atom_site_type_symbol
_atom_site_fract_x
_atom_site_fract_y
_atom_site_fract_z
P1 P 0.56435(4) 0.21237(2) 0.02554(3)
C1 C 0.50992(15) 0.13747(9) 0.00431(13)
H1 H 0.4861(16) 0.1314(10) 0.0448(13)
O1 O 0.60522(11) 0.23535(7) -0.03512(9)
C2 C 0.58691(15) 0.08950(9) 0.00732(12)
P2 P 0.72285(4) 0.03817(2) -0.05941(3)
O2 O 0.69135(12) -0.02568(7) -0.0647(1)
C3 C 0.62565(15) 0.09177(9) -0.06210(12)
H2 H 0.6539(15) 0.1302(10) -0.0636(12)
C4 C 0.53683(16) 0.08513(11) -0.14020(13)
H3 H 0.5614(18) 0.0854(11) -0.1855(15)
H4 H 0.5045(17) 0.0448(10) -0.1424(13)
C5 C 0.46022(16) 0.13456(11) -0.14726(14)
H5 H 0.4874(17) 0.1756(11) -0.1530(14)
H6 H 0.4015(18) 0.1283(11) -0.1950(15)
C6 C 0.42410(16) 0.13567(11) -0.07625(13)
H7 H 0.3852(17) 0.0988(11) -0.0763(14)
H8 H 0.3796(18) 0.1693(11) -0.0798(14)
C7 C 0.60941(19) 0.04762(11) 0.06256(15)
H9 H 0.655(2) 0.0163(12) 0.0609(15)
H10 H 0.5804(19) 0.0476(11) 0.1039(16)
C8 C 0.46487(16) 0.26015(9) 0.03269(13)
C9 C 0.44131(18) 0.30938(10) -0.01737(14)
H11 H 0.4764(18) 0.3140(11) -0.0501(15)
C10 C 0.36504(19) 0.34814(10) -0.01796(15)
H12 H 0.351(2) 0.3822(12) -0.0524(16)
C11 C 0.3129(2) 0.33884(11) 0.03298(17)
H13 H 0.261(2) 0.3666(13) 0.0350(16)
C12 C 0.3359(2) 0.28994(12) 0.08369(19)
H14 H 0.299(2) 0.2834(14) 0.119(2)
C13 C 0.41113(19) 0.25064(11) 0.08375(16)
H15 H 0.426(2) 0.2162(12) 0.1210(16)
C14 C 0.65892(16) 0.21084(9) 0.12237(13)
C15 C 0.6468(2) 0.18568(12) 0.18954(15)
H16 H 0.5875(19) 0.1665(11) 0.1845(15)
C16 C 0.7229(2) 0.18926(14) 0.26213(16)
H17 H 0.713(2) 0.1707(12) 0.3066(17)
C17 C 0.8116(2) 0.21793(13) 0.26810(17)
H18 H 0.865(2) 0.2198(12) 0.3196(17)
C18 C 0.82482(19) 0.24196(12) 0.20219(16)
H19 H 0.889(2) 0.2586(12) 0.2063(16)
C19 C 0.74942(16) 0.23867(10) 0.12908(15)
H20 H 0.7569(16) 0.2531(10) 0.0805(14)
C20 C 0.76427(16) 0.05884(10) -0.14140(13)
C21 C 0.74951(19) 0.01869(14) -0.20417(15)
H21 H 0.7202(18) -0.0161(11) -0.2033(14)
C22 C 0.7851(2) 0.03272(17) -0.26521(16)
H22 H 0.779(2) 0.0038(13) -0.300(2)
C23 C 0.8340(2) 0.08602(15) -0.26505(17)
H23 H 0.859(2) 0.0961(13) -0.3122(18)
C24 C 0.8477(3) 0.12589(14) -0.20342(18)
H24 H 0.882(2) 0.1644(15) -0.2062(19)
C25 C 0.8136(2) 0.11224(11) -0.14194(16)
H25 H 0.825(2) 0.1395(13) -0.0997(16)
C26 C 0.82943(15) 0.05249(9) 0.02728(12)
C27 C 0.84713(17) 0.10673(10) 0.06816(14)
H26 H 0.798(2) 0.1371(12) 0.0496(16)
C28 C 0.93388(18) 0.11461(11) 0.13231(14)
H27 H 0.941(2) 0.1526(13) 0.1577(16)
C29 C 1.00348(17) 0.06957(12) 0.15571(14)
H28 H 1.0655(18) 0.0760(11) 0.2014(15)
C30 C 0.98636(19) 0.01557(12) 0.11584(16)
H29 H 1.035(2) -0.0163(14) 0.1322(18)
C31 C 0.89982(19) 0.00713(11) 0.05216(15)
H30 H 0.884(2) -0.0307(13) 0.0207(16)
O3 O 0.56534(18) -0.09955(11) -0.16897(15)
H31 H 0.550(3) -0.0845(19) -0.217(3)
H32 H 0.631(6) -0.063(4) -0.131(5)

loop_
_atom_type_symbol
_atom_type_radius_bond
C 0.68
H 0.23
O 0.68
P 1.05
